data_2200236
loop_
_publ_author_name
'Gallagher, John F.'
'Hanlon, Keith'
'Howarth, Joshua'
'Thomas, Jean-Luc'

_publ_section_title
;
 2-(3-Chlorophenyl)-1-ferrocenylmethyl-1<i>H</i>-1,3-benzimidazole: an
 electroactive agent for anion sensor and malarial parasite studies
;
_journal_issue 4
_journal_name_full 'Acta Crystallographica Section E'
_journal_page_first m134
_journal_page_last m136
_journal_paper_doi 10.1107/S1600536801003804
_journal_volume 57
_journal_year 2001
_chemical_formula_iupac '[Fe (C5 H5) (C19 H14 Cl N2)]'
_chemical_formula_moiety 'C24 H19 Cl Fe N2'
_chemical_formula_sum 'C24 H19 Cl Fe N2'
_chemical_formula_weight 426.71
_chemical_melting_point 437
_chemical_name_common ferrocenylmethyl(chlorophenyl)benzimidazole
_chemical_name_systematic
;
2-(3-Chlorophenyl)-1-ferrocenylmethyl-1H-1,3-benzimidazole
;
_space_group_IT_number 14
_symmetry_cell_setting monoclinic
_symmetry_space_group_name_Hall '-P 2yn'
_symmetry_space_group_name_H-M 'P 1 21/n 1'
_cell_angle_alpha 90
_cell_angle_beta 90.542(6)
_cell_angle_gamma 90
_cell_formula_units_Z 4
_cell_length_a 11.6838(9)
_cell_length_b 9.9220(6)
_cell_length_c 16.7493(14)
_cell_measurement_reflns_used 27
_cell_measurement_temperature 297.0(10)
_cell_measurement_theta_max 16.1
_cell_measurement_theta_min 4.5
_cell_volume 1941.6(2)
_computing_cell_refinement XSCANS
_computing_data_collection 'XSCANS (Siemens, 1994)'
_computing_data_reduction XSCANS
_computing_molecular_graphics 'ORTEPIII (Burnett & Johnson, 1996) and PLATON (Spek, 1998)'
_computing_publication_material 'SHELXL97 and PREP8 (Ferguson, 1998)'
_computing_structure_refinement 'SHELXL97 (Sheldrick, 1997)'
_computing_structure_solution 'SHELXS97 (Sheldrick, 1997)'
_diffrn_ambient_temperature 297.0(10)
_diffrn_measured_fraction_theta_full 1.00
_diffrn_measured_fraction_theta_max 1.00
_diffrn_measurement_device 'Bruker P4'
_diffrn_measurement_method \w-2\q
_diffrn_radiation_monochromator graphite
_diffrn_radiation_source 'X-ray tube'
_diffrn_radiation_type MoK\a
_diffrn_radiation_wavelength .71073
_diffrn_reflns_av_R_equivalents .033
_diffrn_reflns_av_sigmaI/netI .030
_diffrn_reflns_limit_h_max 1
_diffrn_reflns_limit_h_min -15
_diffrn_reflns_limit_k_max 1
_diffrn_reflns_limit_k_min -13
_diffrn_reflns_limit_l_max 22
_diffrn_reflns_limit_l_min -22
_diffrn_reflns_number 5483
_diffrn_reflns_theta_full 28.0
_diffrn_reflns_theta_max 28.0
_diffrn_reflns_theta_min 2.1
_diffrn_standards_decay_% 2
_diffrn_standards_interval_count 197
_diffrn_standards_number 3
_exptl_absorpt_coefficient_mu .926
_exptl_absorpt_correction_T_max .746
_exptl_absorpt_correction_T_min .682
_exptl_absorpt_correction_type '\y scan'
_exptl_absorpt_process_details '(North et al., 1968)'
_exptl_crystal_colour orange
_exptl_crystal_density_diffrn 1.46
_exptl_crystal_density_meas ?
_exptl_crystal_description block
_exptl_crystal_F_000 880
_exptl_crystal_size_max .37
_exptl_crystal_size_mid .24
_exptl_crystal_size_min .21
_refine_diff_density_max .70
_refine_diff_density_min -.55
_refine_ls_extinction_method none
_refine_ls_goodness_of_fit_ref 1.03
_refine_ls_hydrogen_treatment constr
_refine_ls_matrix_type full
_refine_ls_number_parameters 253
_refine_ls_number_reflns 4669
_refine_ls_number_restraints 0
_refine_ls_restrained_S_all 1.03
_refine_ls_R_factor_all .058
_refine_ls_R_factor_gt .041
_refine_ls_shift/su_max <0.001
_refine_ls_shift/su_mean .000
_refine_ls_structure_factor_coef Fsqd
_refine_ls_weighting_details 'w = 1/[\s^2^(Fo^2^)+(0.0495P)^2^+0.6062P] where P = (Fo^2^+2Fc^2^)/3'
_refine_ls_weighting_scheme calc
_refine_ls_wR_factor_ref .105
_reflns_number_gt 3646
_reflns_number_total 4669
_reflns_threshold_expression I>2\s(I)
_cod_data_source_file wn6006.cif
_cod_data_source_block I
_cod_depositor_comments
;
The following automatic conversions were performed:
'_symmetry_cell_setting' value 'Monoclinic' changed to 'monoclinic'
according to '/home/saulius/struct/CIF-dictionaries/cif_core.dic'
dictionary named 'cif_core.dic' version 2.4.1 from 2010-06-29.

Automatic conversion script
Id: cif_fix_enum 1527 2010-12-29 10:47:43Z saulius 

The following automatic conversions were performed:

'_symmetry_cell_setting' value 'Monoclinic' changed to 'monoclinic'
according to /home/saulius/struct/CIF-dictionaries/cif_core.dic
dictionary named 'cif_core.dic' version 2.4.1 from 2010-06-29.

Automatic conversion script
Id: cif_fix_values 1715 2011-07-08 13:25:40Z adriana 

The following automatic conversions were performed:

'_exptl_crystal_density_meas' value 'not measured' was changed to '?'
- the value is perceived as not measured.

Automatic conversion script
Id: cif_fix_values 3008 2015-01-20 13:52:24Z robertas 
;
_cod_original_sg_symbol_H-M 'P 21/n'
_cod_database_code 2200236
_cod_database_fobs_code 2200236

loop_
_symmetry_equiv_pos_as_xyz
'x, y, z'
'-x+1/2, y+1/2, -z+1/2'
'-x, -y, -z'
'x-1/2, -y-1/2, z-1/2'

loop_
_atom_site_label
_atom_site_fract_x
_atom_site_fract_y
_atom_site_fract_z
_atom_site_U_iso_or_equiv
_atom_site_adp_type
_atom_site_calc_flag
_atom_site_refinement_flags
_atom_site_occupancy
_atom_site_disorder_assembly
_atom_site_disorder_group
_atom_site_type_symbol
Fe1 .98748(2) .19694(3) .125118(17) .04373(10) Uani d . 1 . . Fe
Cl1 .85839(6) .07059(8) .46174(5) .0889(2) Uani d . 1 . . Cl
N1 1.30022(14) .21830(17) .37891(10) .0485(4) Uani d . 1 . . N
N2 1.25195(13) .33341(16) .26794(10) .0416(3) Uani d . 1 . . N
C1 1.21910(16) .28455(18) .34126(12) .0421(4) Uani d . 1 . . C
C2 1.18019(17) .38725(19) .20396(12) .0454(4) Uani d . 1 . . C
C3 1.36474(15) .29349(19) .25859(12) .0439(4) Uani d . 1 . . C
C4 1.39374(17) .2243(2) .32843(13) .0475(5) Uani d . 1 . . C
C5 1.50397(19) .1720(3) .33798(17) .0622(6) Uani d . 1 . . C
C6 1.5807(2) .1918(3) .2781(2) .0744(8) Uani d . 1 . . C
C7 1.5508(2) .2614(3) .2087(2) .0748(8) Uani d . 1 . . C
C8 1.4415(2) .3124(2) .19671(16) .0601(6) Uani d . 1 . . C
C11 1.14627(15) .28015(19) .14477(12) .0418(4) Uani d . 1 . . C
C12 1.14919(17) .1385(2) .15682(14) .0492(5) Uani d . 1 . . C
C13 1.11425(18) .0742(2) .08476(15) .0585(6) Uani d . 1 . . C
C14 1.08948(19) .1749(3) .02825(14) .0581(6) Uani d . 1 . . C
C15 1.10874(18) .3024(2) .06444(13) .0513(5) Uani d . 1 . . C
C21 .8768(2) .2774(4) .2048(2) .0798(9) Uani d . 1 . . C
C22 .8794(2) .1419(4) .21387(16) .0776(8) Uani d . 1 . . C
C23 .8466(2) .0813(3) .14345(19) .0749(8) Uani d . 1 . . C
C24 .82292(19) .1806(4) .08709(17) .0833(10) Uani d . 1 . . C
C25 .8419(2) .3069(3) .1267(3) .0937(12) Uani d . 1 . . C
C31 1.10316(17) .3059(2) .37384(12) .0454(4) Uani d . 1 . . C
C32 1.0548(2) .4329(2) .37944(14) .0580(5) Uani d . 1 . . C
C33 .9467(2) .4477(3) .41151(16) .0688(7) Uani d . 1 . . C
C34 .8862(2) .3376(3) .43803(15) .0659(6) Uani d . 1 . . C
C35 .93509(19) .2121(2) .43191(14) .0568(5) Uani d . 1 . . C
C36 1.04353(18) .1948(2) .40115(13) .0506(5) Uani d . 1 . . C
H2A 1.2214 .4582 .1766 .055 Uiso calc R 1 . . H
H2B 1.1118 .4266 .2267 .055 Uiso calc R 1 . . H
H5 1.5246 .1249 .3839 .075 Uiso calc R 1 . . H
H6 1.6546 .1581 .2838 .089 Uiso calc R 1 . . H
H7 1.6056 .2740 .1695 .090 Uiso calc R 1 . . H
H8 1.4207 .3568 .1499 .072 Uiso calc R 1 . . H
H12 1.1704 .0951 .2039 .059 Uiso calc R 1 . . H
H13 1.1088 -.0183 .0765 .070 Uiso calc R 1 . . H
H14 1.0647 .1606 -.0240 .070 Uiso calc R 1 . . H
H15 1.0987 .3859 .0401 .062 Uiso calc R 1 . . H
H21 .8952 .3404 .2440 .096 Uiso calc R 1 . . H
H22 .9002 .0967 .2605 .093 Uiso calc R 1 . . H
H23 .8411 -.0111 .1349 .090 Uiso calc R 1 . . H
H24 .7995 .1677 .0344 .100 Uiso calc R 1 . . H
H25 .8328 .3922 .1045 .112 Uiso calc R 1 . . H
H32 1.0947 .5080 .3617 .070 Uiso calc R 1 . . H
H33 .9146 .5332 .4152 .083 Uiso calc R 1 . . H
H34 .8137 .3479 .4597 .079 Uiso calc R 1 . . H
H36 1.0760 .1093 .3988 .061 Uiso calc R 1 . . H

loop_
_atom_site_aniso_label
_atom_site_aniso_U_11
_atom_site_aniso_U_22
_atom_site_aniso_U_33
_atom_site_aniso_U_12
_atom_site_aniso_U_13
_atom_site_aniso_U_23
Fe1 .03316(15) .04911(17) .04894(17) -.00090(11) .00201(11) -.00238(13)
Cl1 .0661(4) .0896(5) .1116(6) -.0184(4) .0282(4) .0133(4)
N1 .0443(9) .0493(10) .0520(9) .0046(7) -.0030(7) -.0052(8)
N2 .0342(7) .0401(8) .0505(9) -.0016(6) .0016(6) -.0032(7)
C1 .0381(9) .0387(9) .0493(10) -.0019(7) .0024(8) -.0085(8)
C2 .0429(10) .0381(9) .0553(11) .0002(8) -.0001(8) .0028(8)
C3 .0327(8) .0386(9) .0603(12) -.0037(7) .0028(8) -.0110(9)
C4 .0377(9) .0429(10) .0618(12) .0001(8) -.0040(8) -.0133(9)
C5 .0425(11) .0595(14) .0843(17) .0058(10) -.0119(11) -.0129(12)
C6 .0371(11) .0716(17) .115(2) .0059(11) .0012(13) -.0200(16)
C7 .0457(12) .0714(16) .108(2) -.0093(12) .0293(14) -.0203(16)
C8 .0494(12) .0554(13) .0757(15) -.0064(10) .0159(11) -.0065(11)
C11 .0325(8) .0439(10) .0490(10) .0012(7) .0037(7) .0019(8)
C12 .0431(10) .0413(10) .0631(12) .0062(8) -.0076(9) -.0006(9)
C13 .0471(11) .0510(12) .0773(15) .0058(9) -.0005(10) -.0187(11)
C14 .0454(11) .0792(16) .0498(11) -.0018(11) .0055(9) -.0130(11)
C15 .0429(10) .0619(13) .0493(11) -.0005(9) .0045(8) .0084(10)
C21 .0426(12) .103(2) .094(2) -.0047(13) .0126(13) -.0402(18)
C22 .0538(14) .117(3) .0624(15) -.0143(15) .0130(11) .0053(16)
C23 .0511(13) .0758(17) .098(2) -.0219(12) .0153(13) -.0169(16)
C24 .0338(11) .154(3) .0622(15) -.0081(15) -.0020(10) -.0121(18)
C25 .0369(12) .084(2) .160(4) .0166(13) .0215(17) .032(2)
C31 .0407(10) .0503(11) .0453(10) .0006(8) .0039(8) -.0067(8)
C32 .0557(12) .0498(12) .0688(14) .0031(10) .0131(10) -.0067(10)
C33 .0628(14) .0638(15) .0800(16) .0185(12) .0178(12) -.0093(13)
C34 .0468(12) .0842(17) .0669(15) .0100(12) .0164(11) -.0063(13)
C35 .0464(11) .0691(14) .0552(12) -.0054(10) .0106(9) .0015(11)
C36 .0471(11) .0508(11) .0539(11) .0004(9) .0074(9) -.0003(9)

loop_
_atom_type_symbol
_atom_type_description
_atom_type_scat_dispersion_real
_atom_type_scat_dispersion_imag
_atom_type_scat_source
C C .0033 .0016 'International Tables Vol C Tables 4.2.6.8 and 6.1.1.4'
H H .0000 .0000 'International Tables Vol C Tables 4.2.6.8 and 6.1.1.4'
N N .0061 .0033 'International Tables Vol C Tables 4.2.6.8 and 6.1.1.4'
Cl Cl .1484 .1585 'International Tables Vol C Tables 4.2.6.8 and 6.1.1.4'
Fe Fe .3463 .8444 'International Tables Vol C Tables 4.2.6.8 and 6.1.1.4'

loop_
_geom_angle_atom_site_label_1
_geom_angle_atom_site_label_2
_geom_angle_atom_site_label_3
_geom_angle
_geom_angle_publ_flag
C11 Fe1 C12 40.58(8) no
C11 Fe1 C13 68.61(8) no
C11 Fe1 C14 68.64(9) no
C11 Fe1 C15 40.83(8) no
C11 Fe1 C21 108.43(10) no
C11 Fe1 C22 123.82(10) no
C11 Fe1 C23 159.10(11) no
C11 Fe1 C24 159.29(13) no
C11 Fe1 C25 122.67(12) no
C1 N1 C4 104.77(17) yes
C1 N2 C2 128.44(16) yes
C1 N2 C3 105.85(16) yes
C2 N2 C3 124.26(17) yes
N1 C1 N2 113.52(17) yes
N1 C1 C31 123.68(19) yes
N2 C1 C31 122.80(18) yes
N2 C2 C11 111.86(15) yes
N2 C3 C4 105.63(17) no
N2 C3 C8 131.8(2) no
C4 C3 C8 122.6(2) no
N1 C4 C3 110.20(17) no
N1 C4 C5 130.1(2) no
C3 C4 C5 119.7(2) no
C4 C5 C6 118.2(3) no
C5 C6 C7 121.6(2) no
C6 C7 C8 121.6(2) no
C3 C8 C7 116.3(3) no
C12 C11 C2 126.85(18) no
C15 C11 C2 126.04(18) no
C12 C11 C15 107.08(18) no
C11 C12 C13 108.48(19) no
C12 C13 C14 107.95(19) no
C13 C14 C15 108.4(2) no
C11 C15 C14 108.09(19) no
C2 C11 Fe1 128.43(13) yes
C12 C11 Fe1 69.24(11) no
C15 C11 Fe1 69.05(11) no
C11 C12 Fe1 70.18(11) no
C13 C12 Fe1 69.46(12) no
C12 C13 Fe1 69.76(12) no
C14 C13 Fe1 69.66(12) no
C13 C14 Fe1 69.97(13) no
C15 C14 Fe1 69.85(12) no
C11 C15 Fe1 70.12(11) no
C14 C15 Fe1 69.37(13) no
C22 C21 C25 108.6(3) no
C21 C22 C23 109.4(3) no
C22 C23 C24 109.0(3) no
C23 C24 C25 106.0(3) no
C21 C25 C24 107.0(3) no
C22 C21 Fe1 70.68(16) no
C25 C21 Fe1 69.42(16) no
C21 C22 Fe1 70.41(17) no
C23 C22 Fe1 70.16(15) no
C22 C23 Fe1 70.31(14) no
C24 C23 Fe1 69.74(15) no
C23 C24 Fe1 70.19(14) no
C25 C24 Fe1 69.04(14) no
C21 C25 Fe1 70.20(15) no
C24 C25 Fe1 69.46(15) no
C32 C31 C1 122.05(19) no
C36 C31 C1 118.23(18) no
C32 C31 C36 119.69(19) no
C31 C32 C33 119.8(2) no
C32 C33 C34 120.9(2) no
C33 C34 C35 118.7(2) no
C34 C35 C36 121.6(2) no
C34 C35 Cl1 119.60(18) no
C36 C35 Cl1 118.82(19) no
C31 C36 C35 119.3(2) no
N2 C2 H2A 109.2 no
N2 C2 H2B 109.2 no
C11 C2 H2A 109.2 no
C11 C2 H2B 109.2 no
C4 C5 H5 120.9 no
C6 C5 H5 120.9 no
C5 C6 H6 119.2 no
C7 C6 H6 119.2 no
C6 C7 H7 119.2 no
C8 C7 H7 119.2 no
C3 C8 H8 121.9 no
C7 C8 H8 121.9 no
C11 C12 H12 125.8 no
C13 C12 H12 125.8 no
C12 C13 H13 126.0 no
C14 C13 H13 126.0 no
C13 C14 H14 125.8 no
C15 C14 H14 125.8 no
C11 C15 H15 126.0 no
C14 C15 H15 126.0 no
C22 C21 H21 125.7 no
C25 C21 H21 125.7 no
C21 C22 H22 125.3 no
C23 C22 H22 125.3 no
C22 C23 H23 125.5 no
C24 C23 H23 125.5 no
C23 C24 H24 127.0 no
C25 C24 H24 127.0 no
C21 C25 H25 126.5 no
C24 C25 H25 126.5 no
C31 C32 H32 120.1 no
C33 C32 H32 120.1 no
C32 C33 H33 119.5 no
C34 C33 H33 119.5 no
C33 C34 H34 120.7 no
C35 C34 H34 120.7 no
C31 C36 H36 120.3 no
C35 C36 H36 120.3 no

loop_
_geom_bond_atom_site_label_1
_geom_bond_atom_site_label_2
_geom_bond_site_symmetry_2
_geom_bond_distance
_geom_bond_publ_flag
Fe1 C11 . 2.0543(18) yes
Fe1 C12 . 2.0419(19) yes
Fe1 C13 . 2.038(2) yes
Fe1 C14 . 2.034(2) yes
Fe1 C15 . 2.040(2) yes
Fe1 C21 . 2.031(3) yes
Fe1 C22 . 2.034(3) yes
Fe1 C23 . 2.032(2) yes
Fe1 C24 . 2.026(2) yes
Fe1 C25 . 2.020(3) yes
Cl1 C35 . 1.742(2) yes
N1 C1 . 1.310(3) yes
N1 C4 . 1.389(3) yes
N2 C1 . 1.378(3) yes
N2 C2 . 1.456(2) yes
N2 C3 . 1.386(2) yes
C1 C31 . 1.480(3) yes
C2 C11 . 1.504(3) yes
C3 C4 . 1.395(3) no
C3 C8 . 1.390(3) no
C4 C5 . 1.396(3) no
C5 C6 . 1.365(4) no
C6 C7 . 1.394(4) no
C7 C8 . 1.387(4) no
C11 C12 . 1.420(3) no
C11 C15 . 1.428(3) no
C12 C13 . 1.422(3) no
C13 C14 . 1.405(3) no
C14 C15 . 1.419(3) no
C21 C22 . 1.354(5) no
C21 C25 . 1.398(5) no
C22 C23 . 1.375(4) no
C23 C24 . 1.390(4) no
C24 C25 . 1.434(5) no
C31 C32 . 1.385(3) no
C31 C36 . 1.384(3) no
C32 C33 . 1.384(3) no
C33 C34 . 1.378(4) no
C34 C35 . 1.374(4) no
C35 C36 . 1.383(3) no
C2 H2A . .9700 no
C2 H2B . .9700 no
C5 H5 . .9300 no
C6 H6 . .9300 no
C7 H7 . .9300 no
C8 H8 . .9300 no
C12 H12 . .9300 no
C13 H13 . .9300 no
C14 H14 . .9300 no
C15 H15 . .9300 no
C21 H21 . .9300 no
C22 H22 . .9300 no
C23 H23 . .9300 no
C24 H24 . .9300 no
C25 H25 . .9300 no
C32 H32 . .9300 no
C33 H33 . .9300 no
C34 H34 . .9300 no
C36 H36 . .9300 no

loop_
_geom_hbond_atom_site_label_D
_geom_hbond_atom_site_label_H
_geom_hbond_atom_site_label_A
_geom_hbond_site_symmetry_A
_geom_hbond_distance_DH
_geom_hbond_distance_HA
_geom_hbond_distance_DA
_geom_hbond_angle_DHA
_geom_hbond_publ_flag
C25 H25 Cl1 2_655 .93 3.05 3.802(5) 139 yes
C36 H36 Cl1 3_756 .93 3.03 3.670(2) 127 yes

loop_
_geom_torsion_atom_site_label_1
_geom_torsion_atom_site_label_2
_geom_torsion_atom_site_label_3
_geom_torsion_atom_site_label_4
_geom_torsion
_geom_torsion_publ_flag
C4 N1 C1 N2 .8(2) no
C4 N1 C1 C31 -179.03(17) no
C3 N2 C1 N1 .2(2) no
C2 N2 C1 N1 166.77(17) no
C3 N2 C1 C31 180.00(16) no
C2 N2 C1 C31 -13.4(3) no
C1 N2 C2 C11 -92.6(2) no
C3 N2 C2 C11 71.7(2) yes
C1 N2 C3 C8 179.3(2) no
C2 N2 C3 C8 12.0(3) no
C1 N2 C3 C4 -1.1(2) no
C2 N2 C3 C4 -168.37(16) no
C1 N1 C4 C3 -1.5(2) no
C1 N1 C4 C5 179.5(2) no
N2 C3 C4 N1 1.6(2) no
C8 C3 C4 N1 -178.74(18) no
N2 C3 C4 C5 -179.24(18) no
C8 C3 C4 C5 .4(3) no
N1 C4 C5 C6 179.6(2) no
C3 C4 C5 C6 .6(3) no
C4 C5 C6 C7 -.4(4) no
C5 C6 C7 C8 -.8(4) no
C6 C7 C8 C3 1.8(4) no
N2 C3 C8 C7 178.0(2) no
C4 C3 C8 C7 -1.6(3) no
N2 C2 C11 C12 18.6(3) yes
N2 C2 C11 C15 -158.99(18) no
N2 C2 C11 Fe1 110.27(17) yes
C12 Fe1 C11 C2 -121.2(2) no
C13 Fe1 C11 C2 -158.8(2) no
C14 Fe1 C11 C2 157.7(2) no
C15 Fe1 C11 C2 120.0(2) no
C21 Fe1 C11 C2 -2.8(2) yes
C22 Fe1 C11 C2 -43.0(2) no
C23 Fe1 C11 C2 -75.0(3) no
C24 Fe1 C11 C2 74.5(3) no
C25 Fe1 C11 C2 39.5(2) no
C15 C11 C12 C13 .2(2) no
C2 C11 C12 C13 -177.78(18) no
N1 C1 C31 C36 -51.4(3) no
N2 C1 C31 C36 128.8(2) yes
N1 C1 C31 C32 126.9(2) no
N2 C1 C31 C32 -52.9(3) no
C36 C31 C32 C33 -.7(4) no
C1 C31 C32 C33 -179.0(2) no
C31 C32 C33 C34 .0(4) no
C32 C33 C34 C35 -.1(4) no
C33 C34 C35 C36 1.1(4) no
C33 C34 C35 Cl1 -177.7(2) no
C34 C35 C36 C31 -1.8(4) no
Cl1 C35 C36 C31 177.04(17) no
C32 C31 C36 C35 1.5(3) no
C1 C31 C36 C35 180.0(2) no
